data_7709407
loop_
_publ_author_name
'Mukhopadhyay, Suman'
'Porwal, Pragti'
'Kundu, Bidyut Kumar'
'Upadhyay, Shrish Nath'
'Sinha, Nilima'
'Ganguly, Rakesh'
'Grabchev, Ivo'
'Pakhira, Srimanta'

_publ_section_title
;
 Pyrene based fluorescent Ru(II)-arene complexes towards significant
 biological applications: catalytic potential, DNA/protein binding, two
 photon cell imaging and in vitro cytotoxicity
;
_journal_name_full 'Dalton Transactions'
_journal_paper_doi 10.1039/D1DT04093F
_journal_year 2022
_chemical_formula_sum 'C28 H19 Cl N2 O Ru S'
_chemical_formula_weight 568.03
_chemical_name_common 1aprc
_space_group_crystal_system monoclinic
_space_group_IT_number 15
_space_group_name_Hall '-C 2yc'
_space_group_name_H-M_alt 'C 1 2/c 1'
_atom_sites_solution_hydrogens geom
_audit_update_record
;
2021-06-26 deposited with the CCDC.	2022-02-01 downloaded from the CCDC.
;
_cell_angle_alpha 90
_cell_angle_beta 100.7758(16)
_cell_angle_gamma 90
_cell_formula_units_Z 8
_cell_length_a 24.1813(16)
_cell_length_b 13.2549(9)
_cell_length_c 14.7463(10)
_cell_measurement_reflns_used 9960
_cell_measurement_temperature 273.(2)
_cell_measurement_theta_max 29.6276
_cell_measurement_theta_min 2.3502
_cell_volume 4643.1(5)
_computing_cell_refinement 'SAINT V8.38A (Bruker AXS Inc., 2017)'
_computing_data_reduction 'SAINT V8.38A (Bruker AXS Inc., 2017)'
_computing_structure_refinement 'SHELXL-2018/3 (Sheldrick, 2018)'
_computing_structure_solution 'XS, VERSION 2013/1'
_diffrn_ambient_temperature 273.(2)
_diffrn_detector_area_resol_mean 7.3910
_diffrn_measured_fraction_theta_full 0.996
_diffrn_measured_fraction_theta_max 0.996
_diffrn_measurement_device 'four-circle diffractometer'
_diffrn_measurement_device_type 'Photon II CPADs detector'
_diffrn_measurement_method 'phi and omega scans'
_diffrn_radiation_monochromator 'Multilayer Mirror'
_diffrn_radiation_probe x-ray
_diffrn_radiation_type MoK\a
_diffrn_radiation_wavelength 0.71073
_diffrn_reflns_av_R_equivalents 0.0383
_diffrn_reflns_av_unetI/netI 0.0259
_diffrn_reflns_limit_h_max 33
_diffrn_reflns_limit_h_min -33
_diffrn_reflns_limit_k_max 18
_diffrn_reflns_limit_k_min -18
_diffrn_reflns_limit_l_max 20
_diffrn_reflns_limit_l_min -20
_diffrn_reflns_number 38052
_diffrn_reflns_theta_full 29.64
_diffrn_reflns_theta_max 29.64
_diffrn_reflns_theta_min 3.00
_diffrn_source 'Incoatec microfocus source'
_diffrn_source_current 1.4
_diffrn_source_power 0.07
_diffrn_source_type 'Bruker D8 Quest'
_diffrn_source_voltage 50
_exptl_absorpt_coefficient_mu 0.906
_exptl_absorpt_correction_T_max 0.95
_exptl_absorpt_correction_T_min 0.67
_exptl_absorpt_correction_type multi-scan
_exptl_absorpt_process_details
;
SADABS-2016/2 - Bruker AXS area detector scaling and absorption correction
;
_exptl_crystal_colour red
_exptl_crystal_density_diffrn 1.625
_exptl_crystal_density_method 'not measured'
_exptl_crystal_description block
_exptl_crystal_F_000 2288
_exptl_crystal_size_max 0.120
_exptl_crystal_size_mid 0.080
_exptl_crystal_size_min 0.060
_refine_diff_density_max 1.058
_refine_diff_density_min -1.031
_refine_ls_extinction_method none
_refine_ls_goodness_of_fit_ref 1.068
_refine_ls_hydrogen_treatment constr
_refine_ls_matrix_type full
_refine_ls_number_parameters 344
_refine_ls_number_reflns 6542
_refine_ls_number_restraints 519
_refine_ls_restrained_S_all 1.033
_refine_ls_R_factor_all 0.0341
_refine_ls_R_factor_gt 0.0293
_refine_ls_shift/su_max 0.011
_refine_ls_shift/su_mean 0.001
_refine_ls_structure_factor_coef Fsqd
_refine_ls_weighting_details 'w=1/[\s^2^(Fo^2^)+(0.0334P)^2^+10.1500P] where P=(Fo^2^+2Fc^2^)/3'
_refine_ls_weighting_scheme calc
_refine_ls_wR_factor_gt 0.0742
_refine_ls_wR_factor_ref 0.0789
_reflns_number_gt 5863
_reflns_number_total 6542
_reflns_threshold_expression 'I > 2\s(I)'
_cod_data_source_file d1dt04093f2.cif
_cod_data_source_block rgsm06
_cod_depositor_comments
;
The following automatic conversions were performed:

data item '_diffrn_radiation_probe' value 'X-ray' was changed to
'x-ray' in accordance with the
/home/data/users/saulius/crontab/automatic-downloads/rss-feeds/RSC/lib/dictionaries/cif_core.dic
dictionary named 'cif_core.dic' version 2.4.2 last updated on
2011-04-26.

data item '_exptl_absorpt_correction_type' value 'Multi-Scan' was
changed to 'multi-scan' in accordance with the
/home/data/users/saulius/crontab/automatic-downloads/rss-feeds/RSC/lib/dictionaries/cif_core.dic
dictionary named 'cif_core.dic' version 2.4.2 last updated on
2011-04-26.

Automatic conversion script
Id: cif_fix_values 7556 2019-12-06 15:28:31Z antanas 
;
_cod_database_code 7709407

loop_
_space_group_symop_operation_xyz
'x, y, z'
'-x, y, -z+1/2'
'x+1/2, y+1/2, z'
'-x+1/2, y+1/2, -z+1/2'
'-x, -y, -z'
'x, -y, z-1/2'
'-x+1/2, -y+1/2, -z'
'x+1/2, -y+1/2, z-1/2'

loop_
_atom_site_type_symbol
_atom_site_label
_atom_site_fract_x
_atom_site_fract_y
_atom_site_fract_z
_atom_site_U_iso_or_equiv
_atom_site_adp_type
_atom_site_calc_flag
_atom_site_refinement_flags_adp
_atom_site_refinement_flags_occupancy
_atom_site_refinement_flags_posn
_atom_site_occupancy
_atom_site_disorder_assembly
_atom_site_disorder_group
Ru Ru1 0.38687(2) 0.50333(2) 0.00960(2) 0.01570(5) Uani d . . . 1.0 . .
C C1 0.33683(9) 0.36663(15) 0.00796(17) 0.0317(4) Uani d . . . 1.0 . .
H H1 0.299089 0.371143 0.022898 0.038 Uiso calc U . R 1.0 . .
C C2 0.38334(11) 0.35869(15) 0.07974(16) 0.0343(5) Uani d . . . 1.0 . .
H H2 0.377811 0.357308 0.143893 0.041 Uiso calc U . R 1.0 . .
C C3 0.43813(11) 0.37259(16) 0.06044(19) 0.0388(5) Uani d . . . 1.0 . .
H H3 0.469899 0.381206 0.11186 0.047 Uiso calc U . R 1.0 . .
C C4 0.44573(10) 0.39330(16) -0.0290(2) 0.0382(5) Uani d . . . 1.0 . .
H H4 0.48263 0.415678 -0.039538 0.046 Uiso calc U . R 1.0 . .
C C5 0.39819(12) 0.40160(16) -0.10049(16) 0.0366(5) Uani d . . . 1.0 . .
H H5 0.402803 0.429745 -0.16008 0.044 Uiso calc U . R 1.0 . .
C C6 0.34390(10) 0.38710(15) -0.08295(16) 0.0326(4) Uani d . . . 1.0 . .
H H6 0.311196 0.405176 -0.130086 0.039 Uiso calc U . R 1.0 . .
C C7 0.37342(7) 0.68865(13) -0.08574(11) 0.0170(3) Uani d . . . 1.0 . .
C C8 0.38139(7) 0.76538(13) -0.15410(12) 0.0189(3) Uani d . . . 1.0 . .
S S1 0.44551(3) 0.77716(7) -0.18634(6) 0.0279(2) Uani d U P D 0.813(3) A 1
C C9 0.3426(2) 0.8283(6) -0.2054(6) 0.0274(11) Uani d U P D 0.813(3) A 1
H H9 0.305405 0.83257 -0.197442 0.033 Uiso calc U P R 0.813(3) A 1
C C10 0.3641(2) 0.8857(5) -0.2709(6) 0.0278(9) Uani d U P D 0.813(3) A 1
H H10 0.343006 0.930884 -0.311611 0.033 Uiso calc U P R 0.813(3) A 1
C C11 0.4199(2) 0.8669(4) -0.2673(2) 0.0295(8) Uani d U P D 0.813(3) A 1
H H11 0.441625 0.898954 -0.304522 0.035 Uiso calc U P R 0.813(3) A 1
S S1A 0.3271(2) 0.8256(6) -0.2159(6) 0.0246(11) Uani d U P D 0.187(3) A 2
C C9A 0.4347(7) 0.7979(14) -0.1735(13) 0.032(3) Uani d U P D 0.187(3) A 2
H H9A 0.469624 0.775257 -0.142879 0.038 Uiso calc U P R 0.187(3) A 2
C C10A 0.4261(9) 0.870(2) -0.2461(14) 0.031(2) Uani d U P D 0.187(3) A 2
H H10A 0.454518 0.895851 -0.274024 0.037 Uiso calc U P R 0.187(3) A 2
C C11A 0.3716(9) 0.895(3) -0.269(3) 0.026(2) Uani d U P D 0.187(3) A 2
H H11A 0.358933 0.946381 -0.310732 0.031 Uiso calc U P R 0.187(3) A 2
C C12 0.27357(7) 0.60750(13) 0.02999(12) 0.0174(3) Uani d . . . 1.0 . .
H H12 0.248415 0.659594 0.01033 0.021 Uiso calc U . R 1.0 . .
C C13 0.25671(7) 0.53262(13) 0.09253(12) 0.0173(3) Uani d . . . 1.0 . .
C C14 0.29432(8) 0.50238(13) 0.17166(13) 0.0195(3) Uani d . . . 1.0 . .
H H14 0.33101 0.526868 0.182502 0.023 Uiso calc U . R 1.0 . .
C C15 0.27756(8) 0.43631(14) 0.23417(12) 0.0210(3) Uani d . . . 1.0 . .
H H15 0.303233 0.416594 0.286233 0.025 Uiso calc U . R 1.0 . .
C C16 0.22240(7) 0.39882(13) 0.21994(12) 0.0177(3) Uani d . . . 1.0 . .
C C17 0.20379(8) 0.33125(14) 0.28471(12) 0.0217(3) Uani d . . . 1.0 . .
H H17 0.229374 0.309252 0.336003 0.026 Uiso calc U . R 1.0 . .
C C18 0.14991(8) 0.29937(14) 0.27223(13) 0.0222(3) Uani d . . . 1.0 . .
H H18 0.13889 0.256656 0.315626 0.027 Uiso calc U . R 1.0 . .
C C19 0.10935(7) 0.33006(13) 0.19338(13) 0.0193(3) Uani d . . . 1.0 . .
C C20 0.05336(8) 0.29646(14) 0.17885(14) 0.0222(3) Uani d . . . 1.0 . .
H H20 0.04156 0.254755 0.222251 0.027 Uiso calc U . R 1.0 . .
C C21 0.01545(8) 0.32483(14) 0.10043(15) 0.0261(4) Uani d . . . 1.0 . .
H H21 -0.021419 0.301385 0.091385 0.031 Uiso calc U . R 1.0 . .
C C22 0.03206(8) 0.38797(14) 0.03526(14) 0.0232(3) Uani d . . . 1.0 . .
H H22 0.006298 0.405956 -0.01729 0.028 Uiso calc U . R 1.0 . .
C C23 0.08727(7) 0.42478(13) 0.04798(12) 0.0185(3) Uani d . . . 1.0 . .
C C24 0.10578(8) 0.49315(13) -0.01610(13) 0.0203(3) Uani d . . . 1.0 . .
H H24 0.080274 0.514105 -0.067901 0.024 Uiso calc U . R 1.0 . .
C C25 0.15948(8) 0.52779(14) -0.00286(12) 0.0198(3) Uani d . . . 1.0 . .
H H25 0.169945 0.572053 -0.045593 0.024 Uiso calc U . R 1.0 . .
C C26 0.20045(8) 0.49747(12) 0.07579(12) 0.0162(3) Uani d . . . 1.0 . .
C C27 0.18332(7) 0.42965(13) 0.14054(11) 0.0163(3) Uani d . . . 1.0 . .
C C28 0.12670(7) 0.39486(12) 0.12676(12) 0.0169(3) Uani d . . . 1.0 . .
Cl Cl1 0.43062(2) 0.59612(3) 0.14356(3) 0.02230(9) Uani d . . . 1.0 . .
N N1 0.32032(6) 0.60745(10) -0.00020(10) 0.0155(3) Uani d . . . 1.0 . .
N N2 0.32588(6) 0.69243(11) -0.05505(10) 0.0170(3) Uani d . . . 1.0 . .
O O1 0.41207(5) 0.62095(10) -0.06568(9) 0.0198(2) Uani d . . . 1.0 . .

loop_
_atom_site_aniso_label
_atom_site_aniso_U_11
_atom_site_aniso_U_22
_atom_site_aniso_U_33
_atom_site_aniso_U_12
_atom_site_aniso_U_13
_atom_site_aniso_U_23
Ru1 0.01433(8) 0.01458(7) 0.01913(8) 0.00102(4) 0.00556(5) 0.00001(4)
C1 0.0300(10) 0.0170(8) 0.0530(13) -0.0048(7) 0.0198(9) -0.0058(8)
C2 0.0564(14) 0.0170(8) 0.0319(10) 0.0061(9) 0.0148(10) 0.0053(8)
C3 0.0376(12) 0.0208(9) 0.0519(13) 0.0127(8) -0.0076(10) -0.0042(9)
C4 0.0297(10) 0.0222(9) 0.0690(16) 0.0018(8) 0.0255(11) -0.0119(10)
C5 0.0611(15) 0.0200(9) 0.0346(11) -0.0017(9) 0.0246(10) -0.0063(8)
C6 0.0389(11) 0.0187(8) 0.0365(11) 0.0000(8) -0.0027(9) -0.0063(8)
C7 0.0183(7) 0.0162(7) 0.0172(7) -0.0021(6) 0.0054(6) -0.0018(6)
C8 0.0199(8) 0.0191(7) 0.0196(7) -0.0016(6) 0.0089(6) -0.0009(6)
S1 0.0197(4) 0.0363(5) 0.0304(4) 0.0006(3) 0.0114(3) 0.0133(3)
C9 0.028(3) 0.0269(16) 0.031(2) 0.004(2) 0.016(2) 0.0041(13)
C10 0.0301(17) 0.0246(19) 0.0317(14) 0.0057(15) 0.0133(16) 0.0060(14)
C11 0.0304(16) 0.0329(14) 0.0285(18) 0.0024(12) 0.0138(14) 0.0138(16)
S1A 0.028(3) 0.0203(15) 0.031(2) 0.0060(19) 0.018(2) 0.0083(14)
C9A 0.030(4) 0.035(5) 0.035(4) 0.005(4) 0.017(4) 0.009(4)
C10A 0.028(4) 0.035(4) 0.032(4) 0.000(3) 0.012(3) 0.010(4)
C11A 0.032(4) 0.025(4) 0.026(4) -0.001(3) 0.017(3) 0.011(3)
C12 0.0164(7) 0.0172(7) 0.0194(7) -0.0001(6) 0.0050(6) 0.0012(6)
C13 0.0164(7) 0.0175(7) 0.0193(7) -0.0005(6) 0.0066(6) 0.0012(6)
C14 0.0153(8) 0.0218(8) 0.0219(8) -0.0007(6) 0.0048(6) 0.0011(6)
C15 0.0189(8) 0.0234(8) 0.0203(8) 0.0000(6) 0.0033(6) 0.0031(6)
C16 0.0186(8) 0.0178(7) 0.0179(7) -0.0001(6) 0.0069(6) 0.0005(6)
C17 0.0255(9) 0.0216(8) 0.0193(8) 0.0012(7) 0.0076(7) 0.0038(6)
C18 0.0270(9) 0.0189(8) 0.0232(8) -0.0010(7) 0.0116(7) 0.0024(6)
C19 0.0192(8) 0.0157(7) 0.0252(8) -0.0002(6) 0.0095(6) -0.0012(6)
C20 0.0192(8) 0.0178(8) 0.0322(9) -0.0018(6) 0.0119(7) -0.0003(7)
C21 0.0170(8) 0.0208(8) 0.0421(11) -0.0018(6) 0.0101(7) 0.0000(8)
C22 0.0178(8) 0.0208(8) 0.0310(9) -0.0004(6) 0.0044(7) -0.0018(7)
C23 0.0172(7) 0.0181(7) 0.0209(8) -0.0003(6) 0.0056(6) -0.0019(6)
C24 0.0198(8) 0.0219(8) 0.0195(8) 0.0007(6) 0.0045(7) 0.0003(6)
C25 0.0195(8) 0.0222(8) 0.0187(7) -0.0006(7) 0.0062(6) 0.0005(6)
C26 0.0155(8) 0.0175(7) 0.0167(7) -0.0002(5) 0.0060(6) 0.0000(5)
C27 0.0164(7) 0.0170(7) 0.0166(7) -0.0005(6) 0.0059(6) -0.0013(6)
C28 0.0173(7) 0.0153(7) 0.0200(7) 0.0006(6) 0.0083(6) -0.0014(6)
Cl1 0.01789(19) 0.0240(2) 0.0251(2) -0.00196(15) 0.00421(15) -0.00470(16)
N1 0.0161(6) 0.0139(6) 0.0169(6) -0.0001(5) 0.0040(5) 0.0011(5)
N2 0.0177(6) 0.0156(6) 0.0186(6) -0.0002(5) 0.0058(5) 0.0025(5)
O1 0.0175(6) 0.0198(6) 0.0244(6) 0.0020(5) 0.0096(5) 0.0032(5)

loop_
_atom_type_symbol
_atom_type_description
_atom_type_scat_dispersion_real
_atom_type_scat_dispersion_imag
_atom_type_scat_source
C C 0.0033 0.0016 'International Tables Vol C Tables 4.2.6.8 and 6.1.1.4'
H H 0.0000 0.0000 'International Tables Vol C Tables 4.2.6.8 and 6.1.1.4'
Cl Cl 0.1484 0.1585 'International Tables Vol C Tables 4.2.6.8 and 6.1.1.4'
N N 0.0061 0.0033 'International Tables Vol C Tables 4.2.6.8 and 6.1.1.4'
O O 0.0106 0.0060 'International Tables Vol C Tables 4.2.6.8 and 6.1.1.4'
Ru Ru -1.2594 0.8363 'International Tables Vol C Tables 4.2.6.8 and 6.1.1.4'
S S 0.1246 0.1234 'International Tables Vol C Tables 4.2.6.8 and 6.1.1.4'

loop_
_geom_angle_atom_site_label_1
_geom_angle_atom_site_label_2
_geom_angle_atom_site_label_3
_geom_angle_site_symmetry_1
_geom_angle_site_symmetry_3
_geom_angle
_geom_angle_publ_flag
O1 Ru1 N1 . . 76.55(5) ?
O1 Ru1 C5 . . 88.61(7) ?
N1 Ru1 C5 . . 123.98(8) ?
O1 Ru1 C1 . . 147.10(8) ?
N1 Ru1 C1 . . 97.40(7) ?
C5 Ru1 C1 . . 67.75(9) ?
O1 Ru1 C3 . . 125.27(8) ?
N1 Ru1 C3 . . 157.39(9) ?
C5 Ru1 C3 . . 67.64(10) ?
C1 Ru1 C3 . . 67.74(9) ?
O1 Ru1 C4 . . 95.26(7) ?
N1 Ru1 C4 . . 161.16(9) ?
C5 Ru1 C4 . . 37.84(10) ?
C1 Ru1 C4 . . 80.17(8) ?
C3 Ru1 C4 . . 37.18(10) ?
O1 Ru1 C6 . . 110.42(7) ?
N1 Ru1 C6 . . 98.69(7) ?
C5 Ru1 C6 . . 37.45(9) ?
C1 Ru1 C6 . . 37.68(9) ?
C3 Ru1 C6 . . 80.09(9) ?
C4 Ru1 C6 . . 67.93(9) ?
O1 Ru1 C2 . . 162.70(7) ?
N1 Ru1 C2 . . 120.68(8) ?
C5 Ru1 C2 . . 80.24(8) ?
C1 Ru1 C2 . . 37.33(9) ?
C3 Ru1 C2 . . 37.89(10) ?
C4 Ru1 C2 . . 67.86(9) ?
C6 Ru1 C2 . . 67.78(9) ?
O1 Ru1 Cl1 . . 85.80(4) ?
N1 Ru1 Cl1 . . 86.23(4) ?
C5 Ru1 Cl1 . . 146.94(8) ?
C1 Ru1 Cl1 . . 126.49(7) ?
C3 Ru1 Cl1 . . 89.39(7) ?
C4 Ru1 Cl1 . . 110.36(7) ?
C6 Ru1 Cl1 . . 163.71(6) ?
C2 Ru1 Cl1 . . 96.32(6) ?
C2 C1 C6 . . 120.8(2) ?
C2 C1 Ru1 . . 71.77(12) ?
C6 C1 Ru1 . . 71.59(12) ?
C1 C2 C3 . . 119.2(2) ?
C1 C2 Ru1 . . 70.89(12) ?
C3 C2 Ru1 . . 70.78(12) ?
C4 C3 C2 . . 120.6(2) ?
C4 C3 Ru1 . . 71.64(13) ?
C2 C3 Ru1 . . 71.33(12) ?
C3 C4 C5 . . 119.3(2) ?
C3 C4 Ru1 . . 71.19(12) ?
C5 C4 Ru1 . . 70.33(12) ?
C6 C5 C4 . . 120.8(2) ?
C6 C5 Ru1 . . 72.08(12) ?
C4 C5 Ru1 . . 71.83(12) ?
C5 C6 C1 . . 119.2(2) ?
C5 C6 Ru1 . . 70.47(12) ?
C1 C6 Ru1 . . 70.73(12) ?
O1 C7 N2 . . 126.25(16) ?
O1 C7 C8 . . 117.16(15) ?
N2 C7 C8 . . 116.46(15) ?
C9 C8 C7 . . 129.4(3) ?
C9A C8 C7 . . 125.5(7) ?
C9A C8 S1A . . 113.2(7) ?
C7 C8 S1A . . 121.2(3) ?
C9 C8 S1 . . 110.7(3) ?
C7 C8 S1 . . 119.69(14) ?
C8 S1 C11 . . 91.66(18) ?
C8 C9 C10 . . 113.9(5) ?
C11 C10 C9 . . 111.4(5) ?
C10 C11 S1 . . 112.3(4) ?
C8 S1A C11A . . 90.5(9) ?
C10A C9A C8 . . 110.0(14) ?
C11A C10A C9A . . 111.(2) ?
C10A C11A S1A . . 115.0(19) ?
N1 C12 C13 . . 125.61(16) ?
C14 C13 C26 . . 120.37(16) ?
C14 C13 C12 . . 120.41(15) ?
C26 C13 C12 . . 119.02(15) ?
C15 C14 C13 . . 120.73(17) ?
C14 C15 C16 . . 120.86(17) ?
C15 C16 C27 . . 119.28(15) ?
C15 C16 C17 . . 121.82(16) ?
C27 C16 C17 . . 118.89(16) ?
C18 C17 C16 . . 121.16(17) ?
C17 C18 C19 . . 121.26(16) ?
C20 C19 C28 . . 119.07(17) ?
C20 C19 C18 . . 121.90(16) ?
C28 C19 C18 . . 119.02(16) ?
C21 C20 C19 . . 120.65(17) ?
C20 C21 C22 . . 120.59(17) ?
C21 C22 C23 . . 120.58(18) ?
C22 C23 C28 . . 119.44(16) ?
C22 C23 C24 . . 122.47(17) ?
C28 C23 C24 . . 118.10(16) ?
C25 C24 C23 . . 121.68(17) ?
C24 C25 C26 . . 121.28(17) ?
C13 C26 C27 . . 118.69(16) ?
C13 C26 C25 . . 123.00(15) ?
C27 C26 C25 . . 118.30(16) ?
C16 C27 C28 . . 119.90(15) ?
C16 C27 C26 . . 120.07(15) ?
C28 C27 C26 . . 120.01(15) ?
C23 C28 C27 . . 120.60(15) ?
C23 C28 C19 . . 119.65(16) ?
C27 C28 C19 . . 119.75(16) ?
C12 N1 N2 . . 112.45(14) ?
C12 N1 Ru1 . . 133.22(12) ?
N2 N1 Ru1 . . 114.21(10) ?
C7 N2 N1 . . 110.58(14) ?
C7 O1 Ru1 . . 111.94(11) ?

loop_
_geom_bond_atom_site_label_1
_geom_bond_atom_site_label_2
_geom_bond_site_symmetry_2
_geom_bond_distance
_geom_bond_publ_flag
Ru1 O1 . 2.0706(13) ?
Ru1 N1 . 2.1043(14) ?
Ru1 C5 . 2.167(2) ?
Ru1 C1 . 2.176(2) ?
Ru1 C3 . 2.180(2) ?
Ru1 C4 . 2.186(2) ?
Ru1 C6 . 2.188(2) ?
Ru1 C2 . 2.188(2) ?
Ru1 Cl1 . 2.3985(5) ?
C1 C2 . 1.397(3) ?
C1 C6 . 1.409(3) ?
C2 C3 . 1.418(4) ?
C3 C4 . 1.392(4) ?
C4 C5 . 1.412(4) ?
C5 C6 . 1.398(3) ?
C7 O1 . 1.289(2) ?
C7 N2 . 1.313(2) ?
C7 C8 . 1.470(2) ?
C8 C9 . 1.372(7) ?
C8 C9A . 1.437(18) ?
C8 S1A . 1.657(7) ?
C8 S1 . 1.7116(19) ?
S1 C11 . 1.717(4) ?
C9 C10 . 1.405(9) ?
C10 C11 . 1.363(5) ?
S1A C11A . 1.714(18) ?
C9A C10A . 1.420(18) ?
C10A C11A . 1.340(16) ?
C12 N1 . 1.290(2) ?
C12 C13 . 1.464(2) ?
C13 C14 . 1.397(2) ?
C13 C26 . 1.415(2) ?
C14 C15 . 1.386(2) ?
C15 C16 . 1.402(2) ?
C16 C27 . 1.420(2) ?
C16 C17 . 1.441(2) ?
C17 C18 . 1.349(3) ?
C18 C19 . 1.433(3) ?
C19 C20 . 1.403(2) ?
C19 C28 . 1.426(2) ?
C20 C21 . 1.387(3) ?
C21 C22 . 1.389(3) ?
C22 C23 . 1.401(2) ?
C23 C28 . 1.415(2) ?
C23 C24 . 1.440(2) ?
C24 C25 . 1.357(3) ?
C25 C26 . 1.435(2) ?
C26 C27 . 1.428(2) ?
C27 C28 . 1.423(2) ?
N1 N2 . 1.4078(19) ?
